data_1568491
loop_
_publ_author_name
'Geers, Madeleine'
'Lee, Jie Yie'
'Ling, Sanliang'
'Fabelo, Oscar'
'Ca&#xf1;adillas-Delgado, Laura'
'Cliffe, Matthew J.'

_publ_section_title
;
 Non-collinear magnetism in the post-perovskite thiocyanate frameworks
 CsM(NCS)<sub>3</sub>.
;
_journal_issue 13
_journal_name_full 'Chemical science'
_journal_page_first 3531
_journal_page_last 3540
_journal_paper_doi 10.1039/d2sc06861c
_journal_volume 14
_journal_year 2023
_chemical_formula_moiety 'C6 Mn2 N6 S6, 2(Cs)'
_chemical_formula_sum 'C6 Cs2 Mn2 N6 S6'
_chemical_formula_weight 724.18
_chemical_name_systematic 'Caesium manganese trithiocyanate'
_chemical_properties_physical Moisture-sensitive,Hygroscopic
_space_group_crystal_system monoclinic
_space_group_IT_number 14
_space_group_name_Hall '-P 2yn'
_space_group_name_H-M_alt 'P 1 21/n 1'
_atom_sites_solution_primary dual
_audit_creation_date 2022-09-21
_audit_creation_method
;
Olex2 1.3
(compiled 2020.11.12 svn.r5f609507 for OlexSys, GUI svn.r6408)
;
_audit_update_record
;
2023-02-07 deposited with the CCDC.	2023-02-21 downloaded from the CCDC.
;
_cell_angle_alpha 90
_cell_angle_beta 95.999(2)
_cell_angle_gamma 90
_cell_formula_units_Z 2
_cell_length_a 12.8159(3)
_cell_length_b 13.3648(3)
_cell_length_c 5.6774(1)
_cell_measurement_reflns_used 4890
_cell_measurement_temperature 120.00(10)
_cell_measurement_theta_max 73.5580
_cell_measurement_theta_min 6.6690
_cell_volume 967.11(4)
_computing_cell_refinement 'CrysAlisPro 1.171.39.46 (Rigaku OD, 2018)'
_computing_data_collection 'CrysAlisPro 1.171.39.46 (Rigaku OD, 2018)'
_computing_data_reduction 'CrysAlisPro 1.171.39.46 (Rigaku OD, 2018)'
_computing_molecular_graphics 'Olex2 1.3 (Dolomanov et al., 2009)'
_computing_publication_material 'Olex2 1.3 (Dolomanov et al., 2009)'
_computing_structure_refinement 'SHELXL 2018/3 (Sheldrick, 2015)'
_computing_structure_solution 'SHELXT 2018/2 (Sheldrick, 2018)'
_diffrn_ambient_temperature 120.00(10)
_diffrn_detector_area_resol_mean 10.3613
_diffrn_detector_type Atlas
_diffrn_measured_fraction_theta_full 1.000
_diffrn_measured_fraction_theta_max 0.993
_diffrn_measurement_details
;
List of Runs (angles in degrees, time in seconds):

  # Type    Start    End  Width  t~exp~   \w     \q     \k     \f   Frames
#--------------------------------------------------------------------------
  1  \w    -50.00  32.00   1.00    1.00    --  -41.93  38.00-180.00   82
  2  \w   -130.00  46.00   1.00    1.00    --  -41.93   0.00 150.00  176
  3  \w     23.00  98.00   1.00    1.00    --   41.93-125.00  60.00   75
  4  \w     23.00  98.00   1.00    1.00    --   41.93-125.00-120.00   75
  5  \w     33.00  98.00   1.00    4.00    --  105.94 -45.00 -30.00   65
  6  \w     53.00 178.00   1.00    4.00    --  105.94  15.00 -30.00  125
  7  \w     33.00 118.00   1.00    4.00    --  105.94-125.00   0.00   85
  8  \w     78.00 178.00   1.00    4.00    --  105.94  30.00  30.00  100
  9  \w     33.00  98.00   1.00    4.00    --  105.94 -45.00 150.00   65
 10  \w     30.00 139.00   1.00    4.00    --  105.94 -77.00 150.00  109
 11  \w     30.00  91.00   1.00    4.00    --  105.94 -30.00   0.00   61
 12  \w     24.00 110.00   1.00    4.00    --  105.94 -95.00   0.00   86
 13  \w     33.00 118.00   1.00    4.00    --  105.94-125.00-180.00   85
 14  \w     24.00 110.00   1.00    4.00    --  105.94 -95.00  90.00   86
 15  \w     33.00  98.00   1.00    4.00    --  105.94 -45.00  60.00   65
 16  \w     33.00  98.00   1.00    4.00    --  105.94 -45.00-150.00   65
 17  \w   -118.00-103.00   1.00    1.00    --  -41.93 -77.00   0.00   15
;
_diffrn_measurement_device 'four-circle diffractometer'
_diffrn_measurement_device_type 'SuperNova, Dual, Cu at home/near, Atlas'
_diffrn_measurement_method '\w scans'
_diffrn_radiation_type CuK\a
_diffrn_radiation_wavelength 1.54184
_diffrn_reflns_av_R_equivalents 0.0925
_diffrn_reflns_av_unetI/netI 0.0524
_diffrn_reflns_Laue_measured_fraction_full 1.000
_diffrn_reflns_Laue_measured_fraction_max 0.993
_diffrn_reflns_limit_h_max 14
_diffrn_reflns_limit_h_min -15
_diffrn_reflns_limit_k_max 16
_diffrn_reflns_limit_k_min -15
_diffrn_reflns_limit_l_max 5
_diffrn_reflns_limit_l_min -7
_diffrn_reflns_number 8091
_diffrn_reflns_point_group_measured_fraction_full 1.000
_diffrn_reflns_point_group_measured_fraction_max 0.993
_diffrn_reflns_theta_full 67.684
_diffrn_reflns_theta_max 73.644
_diffrn_reflns_theta_min 4.794
_exptl_absorpt_coefficient_mu 45.620
_exptl_absorpt_correction_T_max 0.181
_exptl_absorpt_correction_T_min 0.007
_exptl_absorpt_correction_type gaussian
_exptl_absorpt_process_details
;
CrysAlisPro 1.171.39.46 (Rigaku Oxford Diffraction, 2018)
Numerical absorption correction based on gaussian integration over
			a multifaceted crystal model
Empirical absorption correction using spherical harmonics,
 implemented in SCALE3 ABSPACK scaling algorithm.
;
_exptl_crystal_colour green
_exptl_crystal_density_diffrn 2.487
_exptl_crystal_description prism
_exptl_crystal_F_000 668
_exptl_crystal_recrystallization_method 'Re-crystallisation from solvent: Water'
_exptl_crystal_size_max 0.367
_exptl_crystal_size_mid 0.207
_exptl_crystal_size_min 0.135
_refine_diff_density_max 4.755
_refine_diff_density_min -1.573
_refine_diff_density_rms 0.366
_refine_ls_extinction_method none
_refine_ls_goodness_of_fit_ref 1.052
_refine_ls_hydrogen_treatment undef
_refine_ls_matrix_type full
_refine_ls_number_parameters 103
_refine_ls_number_reflns 1924
_refine_ls_number_restraints 0
_refine_ls_restrained_S_all 1.052
_refine_ls_R_factor_all 0.0633
_refine_ls_R_factor_gt 0.0628
_refine_ls_shift/su_max 0.001
_refine_ls_shift/su_mean 0.000
_refine_ls_structure_factor_coef Fsqd
_refine_ls_weighting_details 'w=1/[\s^2^(Fo^2^)+(0.1365P)^2^] where P=(Fo^2^+2Fc^2^)/3'
_refine_ls_weighting_scheme calc
_refine_ls_wR_factor_gt 0.1584
_refine_ls_wR_factor_ref 0.1601
_reflns_Friedel_coverage 0.000
_reflns_number_gt 1875
_reflns_number_total 1924
_reflns_threshold_expression 'I > 2\s(I)'
_cod_data_source_file d2sc06861c2.cif
_cod_data_source_block mnmjcd
_cod_depositor_comments 'Adding full bibliography for 1568490--1568497.cif.'
_cod_database_code 1568491
_shelx_shelxl_version_number 2018/3
_shelx_space_group_comment
;
The symmetry employed for this shelxl refinement is uniquely defined
by the following loop, which should always be used as a source of
symmetry information in preference to the above space-group names.
They are only intended as comments.
;
_olex2_refinement_description
;
;
_olex2_submission_special_instructions 'No special instructions were received'
_oxdiff_exptl_absorpt_empirical_details
;
Empirical correction (ABSPACK) includes:
- Absorption correction using spherical harmonics
- Frame scaling
;

loop_
_space_group_symop_operation_xyz
'x, y, z'
'-x+1/2, y+1/2, -z+1/2'
'-x, -y, -z'
'x-1/2, -y-1/2, z-1/2'

loop_
_atom_site_label
_atom_site_type_symbol
_atom_site_fract_x
_atom_site_fract_y
_atom_site_fract_z
_atom_site_U_iso_or_equiv
_atom_site_adp_type
_atom_site_occupancy
_atom_site_site_symmetry_order
_atom_site_calc_flag
_atom_site_refinement_flags_posn
_atom_site_refinement_flags_adp
_atom_site_refinement_flags_occupancy
_atom_site_disorder_assembly
_atom_site_disorder_group
Cs1 Cs 0.78320(2) 0.72565(2) 0.34929(5) 0.0243(3) Uani 1 1 d . . . . .
Mn1 Mn 0.000000 0.500000 0.500000 0.0179(3) Uani 1 2 d S . P . .
Mn2 Mn 0.500000 0.500000 0.500000 0.0183(3) Uani 1 2 d S . P . .
S2 S 0.08291(10) 0.84860(9) 0.2746(2) 0.0241(3) Uani 1 1 d . . . . .
S1 S 0.51937(9) 0.82829(8) 0.2514(2) 0.0204(3) Uani 1 1 d . . . . .
S3 S 0.34212(10) 0.62024(9) 0.3499(2) 0.0238(3) Uani 1 1 d . . . . .
N1 N 0.9696(4) 0.5919(3) 0.1853(8) 0.0238(9) Uani 1 1 d . . . . .
C1 C 0.9898(4) 0.6243(4) 0.0029(10) 0.0214(10) Uani 1 1 d . . . . .
C3 C 0.2405(4) 0.5521(4) 0.4076(9) 0.0216(10) Uani 1 1 d . . . . .
N2 N 0.5806(4) 0.5578(3) 0.2161(8) 0.0212(9) Uani 1 1 d . . . . .
C2 C 0.5820(4) 0.5945(4) 0.0320(10) 0.0207(10) Uani 1 1 d . . . . .
N3 N 0.1668(4) 0.5065(3) 0.4510(9) 0.0257(10) Uani 1 1 d . . . . .

loop_
_atom_site_aniso_label
_atom_site_aniso_U_11
_atom_site_aniso_U_22
_atom_site_aniso_U_33
_atom_site_aniso_U_23
_atom_site_aniso_U_13
_atom_site_aniso_U_12
Cs1 0.0318(3) 0.0170(3) 0.0232(3) -0.00272(9) -0.00169(19) 0.00217(8)
Mn1 0.0275(6) 0.0105(6) 0.0157(6) 0.0013(3) 0.0015(4) -0.0005(3)
Mn2 0.0273(6) 0.0131(6) 0.0143(6) 0.0015(3) 0.0011(4) -0.0009(3)
S2 0.0431(7) 0.0135(6) 0.0154(6) -0.0016(4) 0.0017(5) 0.0043(4)
S1 0.0341(7) 0.0115(6) 0.0157(6) -0.0012(4) 0.0021(4) 0.0028(4)
S3 0.0289(6) 0.0141(6) 0.0280(7) 0.0069(4) 0.0011(5) -0.0007(4)
N1 0.040(2) 0.0130(19) 0.018(2) 0.0017(16) 0.0019(16) 0.0015(16)
C1 0.033(3) 0.009(2) 0.021(3) 0.0028(17) -0.0010(19) 0.0012(16)
C3 0.033(3) 0.015(2) 0.016(2) 0.0025(17) -0.0005(18) 0.0002(17)
N2 0.032(2) 0.017(2) 0.014(2) 0.0026(15) 0.0023(15) -0.0020(15)
C2 0.024(2) 0.011(2) 0.025(3) -0.0029(19) -0.0020(17) -0.0040(16)
N3 0.030(2) 0.020(2) 0.027(2) -0.0002(16) 0.0033(18) -0.0005(16)

loop_
_atom_type_symbol
_atom_type_description
_atom_type_scat_dispersion_real
_atom_type_scat_dispersion_imag
_atom_type_scat_source
C C 0.0181 0.0091 'International Tables Vol C Tables 4.2.6.8 and 6.1.1.4'
Cs Cs -0.7457 7.9052 'International Tables Vol C Tables 4.2.6.8 and 6.1.1.4'
Mn Mn -0.5299 2.8052 'International Tables Vol C Tables 4.2.6.8 and 6.1.1.4'
N N 0.0311 0.0180 'International Tables Vol C Tables 4.2.6.8 and 6.1.1.4'
S S 0.3331 0.5567 'International Tables Vol C Tables 4.2.6.8 and 6.1.1.4'

loop_
_exptl_crystal_face_index_h
_exptl_crystal_face_index_k
_exptl_crystal_face_index_l
_exptl_crystal_face_perp_dist
4 1 0 0.1789
0 5 -7 0.0741
-2 3 -5 0.1110
1 -5 6 0.0515
0 -8 -3 0.0541
-3 -2 -3 0.1504
-3 5 0 0.1462
1 7 4 0.1157
3 3 4 0.1417
3 -5 0 0.1460
1 -2 7 0.0684
-2 -2 7 0.0987
-4 0 2 0.1600
0 2 -8 0.0938
0 6 -6 0.0823
0 8 -3 0.0930
1 -4 7 0.0364

loop_
_geom_angle_atom_site_label_1
_geom_angle_atom_site_label_2
_geom_angle_atom_site_label_3
_geom_angle
_geom_angle_site_symmetry_1
_geom_angle_site_symmetry_3
_geom_angle_publ_flag
S2 Cs1 S2 91.96(3) 4_676 4_675 ?
S2 Cs1 C3 123.06(9) 4_676 4_675 ?
S1 Cs1 S2 61.38(3) . 4_676 ?
S1 Cs1 S2 57.97(3) . 4_675 ?
S1 Cs1 S2 149.77(3) 4_676 4_675 ?
S1 Cs1 S2 96.92(3) 4_676 4_676 ?
S1 Cs1 S1 149.64(4) . 4_676 ?
S1 Cs1 S3 86.15(3) . 4_675 ?
S1 Cs1 C1 139.39(8) . . ?
S1 Cs1 C1 70.76(8) 4_676 . ?
S1 Cs1 C3 63.10(9) . 4_675 ?
S1 Cs1 C3 127.08(8) 4_676 4_675 ?
S3 Cs1 S2 71.22(3) 4_675 4_675 ?
S3 Cs1 S2 148.73(3) 4_676 4_675 ?
S3 Cs1 S2 75.21(3) 4_676 4_676 ?
S3 Cs1 S2 147.40(3) 4_675 4_676 ?
S3 Cs1 S1 61.31(3) 4_676 4_676 ?
S3 Cs1 S1 91.16(3) 4_676 . ?
S3 Cs1 S1 111.75(3) 4_675 4_676 ?
S3 Cs1 S3 104.62(3) 4_676 4_675 ?
S3 Cs1 C1 65.00(8) 4_675 . ?
S3 Cs1 C1 122.35(8) 4_676 . ?
S3 Cs1 C3 25.03(8) 4_675 4_675 ?
S3 Cs1 C3 94.44(8) 4_676 4_675 ?
N1 Cs1 S2 93.33(9) . 4_675 ?
N1 Cs1 S2 127.45(8) . 4_676 ?
N1 Cs1 S1 58.57(9) . 4_676 ?
N1 Cs1 S1 151.25(9) . . ?
N1 Cs1 S3 82.40(8) . 4_675 ?
N1 Cs1 S3 117.22(9) . 4_676 ?
N1 Cs1 C1 17.63(12) . . ?
N1 Cs1 C3 107.34(12) . 4_675 ?
N1 Cs1 N2 98.07(11) . . ?
N1 Cs1 C2 95.96(12) . . ?
N1 Cs1 N3 57.14(12) . 3_666 ?
C1 Cs1 S2 143.14(8) . 4_676 ?
C1 Cs1 S2 84.90(9) . 4_675 ?
C1 Cs1 C3 89.84(11) . 4_675 ?
C3 Cs1 S2 68.52(8) 4_675 4_675 ?
N2 Cs1 S2 55.42(8) . 4_676 ?
N2 Cs1 S2 42.90(7) . 4_675 ?
N2 Cs1 S1 124.13(7) . 4_676 ?
N2 Cs1 S1 63.00(8) . . ?
N2 Cs1 S3 130.41(8) . 4_676 ?
N2 Cs1 S3 114.11(7) . 4_675 ?
N2 Cs1 C1 102.02(11) . . ?
N2 Cs1 C3 107.63(11) . 4_675 ?
N2 Cs1 C2 19.24(12) . . ?
C2 Cs1 S2 23.67(9) . 4_675 ?
C2 Cs1 S2 71.67(9) . 4_676 ?
C2 Cs1 S1 138.20(9) . 4_676 ?
C2 Cs1 S1 58.78(8) . . ?
C2 Cs1 S3 143.10(9) . 4_676 ?
C2 Cs1 S3 94.87(9) . 4_675 ?
C2 Cs1 C1 94.19(12) . . ?
C2 Cs1 C3 90.24(12) . 4_675 ?
N3 Cs1 S2 70.33(9) 3_666 4_676 ?
N3 Cs1 S2 97.38(9) 3_666 4_675 ?
N3 Cs1 S1 59.33(9) 3_666 4_676 ?
N3 Cs1 S1 122.96(9) 3_666 . ?
N3 Cs1 S3 137.74(9) 3_666 4_675 ?
N3 Cs1 S3 104.57(9) 3_666 4_676 ?
N3 Cs1 C1 73.68(12) 3_666 . ?
N3 Cs1 C3 159.52(11) 3_666 4_675 ?
N3 Cs1 N2 65.45(11) 3_666 . ?
N3 Cs1 C2 79.19(12) 3_666 . ?
Cs1 Mn1 Cs1 180.0 3_666 1_455 ?
S1 Mn1 Cs1 119.24(3) 2_545 1_455 ?
S1 Mn1 Cs1 60.76(3) 2_545 3_666 ?
S1 Mn1 Cs1 60.76(3) 4_576 1_455 ?
S1 Mn1 Cs1 119.24(3) 4_576 3_666 ?
S1 Mn1 S1 180.00(4) 2_545 4_576 ?
N1 Mn1 Cs1 130.04(13) 3_666 1_455 ?
N1 Mn1 Cs1 49.96(13) 1_455 1_455 ?
N1 Mn1 Cs1 130.04(13) 1_455 3_666 ?
N1 Mn1 Cs1 49.96(13) 3_666 3_666 ?
N1 Mn1 S1 92.71(12) 3_666 4_576 ?
N1 Mn1 S1 92.71(12) 1_455 2_545 ?
N1 Mn1 S1 87.29(12) 1_455 4_576 ?
N1 Mn1 S1 87.29(12) 3_666 2_545 ?
N1 Mn1 N1 180.0 3_666 1_455 ?
N1 Mn1 N3 91.90(19) 3_666 . ?
N1 Mn1 N3 91.90(19) 1_455 3_566 ?
N1 Mn1 N3 88.10(19) 1_455 . ?
N1 Mn1 N3 88.10(19) 3_666 3_566 ?
N3 Mn1 Cs1 126.18(12) . 1_455 ?
N3 Mn1 Cs1 126.18(12) 3_566 3_666 ?
N3 Mn1 Cs1 53.82(12) . 3_666 ?
N3 Mn1 Cs1 53.82(12) 3_566 1_455 ?
N3 Mn1 S1 89.79(13) . 4_576 ?
N3 Mn1 S1 90.21(13) . 2_545 ?
N3 Mn1 S1 89.79(13) 3_566 2_545 ?
N3 Mn1 S1 90.21(13) 3_566 4_576 ?
N3 Mn1 N3 180.0 3_566 . ?
S2 Mn2 S2 180.00(3) 2_545 4_676 ?
S3 Mn2 S2 91.57(4) 3_666 4_676 ?
S3 Mn2 S2 88.43(4) . 4_676 ?
S3 Mn2 S2 88.43(4) 3_666 2_545 ?
S3 Mn2 S2 91.57(4) . 2_545 ?
S3 Mn2 S3 180.0 . 3_666 ?
N2 Mn2 S2 88.43(12) . 4_676 ?
N2 Mn2 S2 91.57(12) . 2_545 ?
N2 Mn2 S2 88.43(12) 3_666 2_545 ?
N2 Mn2 S2 91.57(12) 3_666 4_676 ?
N2 Mn2 S3 87.22(12) 3_666 3_666 ?
N2 Mn2 S3 92.78(12) 3_666 . ?
N2 Mn2 S3 87.22(12) . . ?
N2 Mn2 S3 92.78(12) . 3_666 ?
N2 Mn2 N2 180.0 . 3_666 ?
Cs1 S2 Cs1 91.96(3) 4_575 4_576 ?
Mn2 S2 Cs1 94.54(4) 2 4_575 ?
Mn2 S2 Cs1 145.51(4) 2 4_576 ?
C2 S2 Cs1 138.15(18) 4_576 4_575 ?
C2 S2 Cs1 57.49(16) 4_576 4_576 ?
C2 S2 Mn2 97.30(17) 4_576 2 ?
Cs1 S1 Cs1 135.61(3) . 4_575 ?
Mn1 S1 Cs1 115.71(4) 2 . ?
Mn1 S1 Cs1 79.27(3) 2 4_575 ?
C1 S1 Cs1 107.95(19) 4_576 . ?
C1 S1 Cs1 111.50(19) 4_576 4_575 ?
C1 S1 Mn1 96.58(19) 4_576 2 ?
Cs1 S3 Cs1 104.62(3) 4_575 4_576 ?
Mn2 S3 Cs1 134.76(5) . 4_575 ?
Mn2 S3 Cs1 107.77(4) . 4_576 ?
C3 S3 Cs1 85.71(19) . 4_576 ?
C3 S3 Cs1 112.05(19) . 4_575 ?
C3 S3 Mn2 101.15(19) . . ?
Mn1 N1 Cs1 98.75(17) 1_655 . ?
C1 N1 Cs1 106.9(4) . . ?
C1 N1 Mn1 153.7(4) . 1_655 ?
S1 C1 Cs1 124.2(2) 4_675 . ?
N1 C1 Cs1 55.5(3) . . ?
N1 C1 S1 178.7(5) . 4_675 ?
S3 C3 Cs1 69.26(17) . 4_576 ?
N3 C3 Cs1 108.9(4) . 4_576 ?
N3 C3 S3 177.8(5) . . ?
Mn2 N2 Cs1 118.62(16) . . ?
C2 N2 Cs1 80.8(3) . . ?
C2 N2 Mn2 152.3(4) . . ?
S2 C2 Cs1 98.84(19) 4_675 . ?
N2 C2 Cs1 79.9(3) . . ?
N2 C2 S2 177.6(5) . 4_675 ?
Mn1 N3 Cs1 94.32(15) . 3_666 ?
C3 N3 Cs1 115.1(4) . 3_666 ?
C3 N3 Mn1 150.2(4) . . ?

loop_
_geom_bond_atom_site_label_1
_geom_bond_atom_site_label_2
_geom_bond_distance
_geom_bond_site_symmetry_2
_geom_bond_publ_flag
Cs1 S2 3.8341(14) 4_676 ?
Cs1 S2 4.0582(13) 4_675 ?
Cs1 S1 3.6374(12) . ?
Cs1 S1 3.6671(12) 4_676 ?
Cs1 S3 3.5272(13) 4_676 ?
Cs1 S3 3.6467(14) 4_675 ?
Cs1 N1 3.198(5) . ?
Cs1 C1 3.715(5) . ?
Cs1 C3 3.888(5) 4_675 ?
Cs1 N2 3.455(5) . ?
Cs1 C2 3.464(5) . ?
Cs1 N3 3.342(5) 3_666 ?
Mn1 S1 2.7002(11) 4_576 ?
Mn1 S1 2.7002(11) 2_545 ?
Mn1 N1 2.170(5) 1_455 ?
Mn1 N1 2.170(5) 3_666 ?
Mn1 N3 2.186(5) . ?
Mn1 N3 2.186(5) 3_566 ?
Mn2 S2 2.7032(12) 2_545 ?
Mn2 S2 2.7032(12) 4_676 ?
Mn2 S3 2.6537(12) . ?
Mn2 S3 2.6537(12) 3_666 ?
Mn2 N2 2.147(4) . ?
Mn2 N2 2.147(4) 3_666 ?
S2 C2 1.649(5) 4_576 ?
S1 C1 1.642(5) 4_576 ?
S3 C3 1.649(5) . ?
N1 C1 1.176(8) . ?
C3 N3 1.172(8) . ?
N2 C2 1.156(7) . ?

loop_
_geom_torsion_atom_site_label_1
_geom_torsion_atom_site_label_2
_geom_torsion_atom_site_label_3
_geom_torsion_atom_site_label_4
_geom_torsion
_geom_torsion_site_symmetry_1
_geom_torsion_site_symmetry_2
_geom_torsion_site_symmetry_3
_geom_torsion_site_symmetry_4
_geom_torsion_publ_flag
Cs1 S3 C3 Cs1 -104.05(9) 4_575 . . 4_576 ?
Cs1 C3 N3 Cs1 -113.7(2) 4_576 . . 3_666 ?
Cs1 C3 N3 Mn1 56.5(9) 4_576 . . . ?
Mn1 N1 C1 Cs1 -166.6(10) 1_655 . . . ?
Mn2 S3 C3 Cs1 107.29(6) . . . 4_576 ?
Mn2 N2 C2 Cs1 137.3(8) . . . . ?
